data_7224821
loop_
_publ_author_name
'Zareh Jonaghani, Mohammad'
'Zali Boeini, Hassan'
'Taheri, Reza'
'Amiri Rudbari, Hadi'
'Askari, Banafshe'

_publ_section_title
;
 Naphthothiazole-Based Highly Selective and Sensitive Fluorescent and
 Colorimetric Chemosensor for Detection of Pollutant Metal Ions
;
_journal_name_full 'RSC Adv.'
_journal_paper_doi 10.1039/C6RA03689A
_journal_year 2016
_chemical_formula_moiety 'C20 H12 Cl2 N2 S Zn'
_chemical_formula_sum 'C20 H12 Cl2 N2 S Zn'
_chemical_formula_weight 448.65
_chemical_name_systematic
;
 ?
;
_space_group_IT_number 14
_symmetry_cell_setting monoclinic
_symmetry_space_group_name_Hall '-P 2yn'
_symmetry_space_group_name_H-M 'P 1 21/n 1'
_atom_sites_solution_hydrogens geom
_atom_sites_solution_primary direct
_atom_sites_solution_secondary difmap
_audit_creation_method SHELXL-97
_audit_update_record
;
2015-09-21 deposited with the CCDC.
2016-04-01 downloaded from the CCDC.
;
_cell_angle_alpha 90.00
_cell_angle_beta 98.269(3)
_cell_angle_gamma 90.00
_cell_formula_units_Z 4
_cell_length_a 7.6260(15)
_cell_length_b 14.043(3)
_cell_length_c 16.787(3)
_cell_measurement_temperature 298(2)
_cell_volume 1779.1(6)
_computing_cell_refinement 'SAINT (Bruker, 2007)'
_computing_data_collection 'APEX2 (Bruker, 2007)'
_computing_data_reduction 'SAINT (Bruker, 2007)'
_computing_molecular_graphics 'XPW (Siemens, 1996)'
_computing_publication_material 'SHELXTL (Sheldrick, 2008)'
_computing_structure_refinement 'SHELXL97 (Sheldrick, 2008)'
_computing_structure_solution 'SHELXS97 (Sheldrick, 2008)'
_diffrn_ambient_temperature 298(2)
_diffrn_measured_fraction_theta_full 0.989
_diffrn_measured_fraction_theta_max 0.989
_diffrn_measurement_device_type 'Bruker APEX-II CCD'
_diffrn_measurement_method '\f and \w scans'
_diffrn_radiation_monochromator graphite
_diffrn_radiation_source 'fine-focus sealed tube'
_diffrn_radiation_type MoK\a
_diffrn_radiation_wavelength 0.71073
_diffrn_reflns_av_R_equivalents 0.0362
_diffrn_reflns_av_sigmaI/netI 0.0433
_diffrn_reflns_limit_h_max 9
_diffrn_reflns_limit_h_min -9
_diffrn_reflns_limit_k_max 17
_diffrn_reflns_limit_k_min -14
_diffrn_reflns_limit_l_max 21
_diffrn_reflns_limit_l_min -21
_diffrn_reflns_number 12769
_diffrn_reflns_theta_full 27.10
_diffrn_reflns_theta_max 27.10
_diffrn_reflns_theta_min 2.90
_exptl_absorpt_coefficient_mu 1.804
_exptl_absorpt_correction_T_max 0.7455
_exptl_absorpt_correction_T_min 0.6042
_exptl_absorpt_correction_type multi-scan
_exptl_absorpt_process_details 'SADABS; Bruker, 2008'
_exptl_crystal_colour yellow
_exptl_crystal_density_diffrn 1.675
_exptl_crystal_density_method 'not measured'
_exptl_crystal_description cubic
_exptl_crystal_F_000 904
_exptl_crystal_size_max 0.22
_exptl_crystal_size_mid 0.14
_exptl_crystal_size_min 0.13
_refine_diff_density_max 1.082
_refine_diff_density_min -0.619
_refine_diff_density_rms 0.110
_refine_ls_extinction_method none
_refine_ls_goodness_of_fit_ref 1.112
_refine_ls_hydrogen_treatment constr
_refine_ls_matrix_type full
_refine_ls_number_parameters 235
_refine_ls_number_reflns 3889
_refine_ls_number_restraints 0
_refine_ls_restrained_S_all 1.112
_refine_ls_R_factor_all 0.0803
_refine_ls_R_factor_gt 0.0480
_refine_ls_shift/su_max 0.004
_refine_ls_shift/su_mean 0.001
_refine_ls_structure_factor_coef Fsqd
_refine_ls_weighting_details 'calc w=1/[\s^2^(Fo^2^)+(0.0690P)^2^+1.5456P] where P=(Fo^2^+2Fc^2^)/3'
_refine_ls_weighting_scheme calc
_refine_ls_wR_factor_gt 0.1218
_refine_ls_wR_factor_ref 0.1446
_reflns_number_gt 2781
_reflns_number_total 3889
_reflns_threshold_expression >2\s(I)
_cod_data_source_file c6ra03689a2.cif
_cod_data_source_block zali002_0m
_cod_depositor_comments
;
The following automatic conversions were performed:

'_symmetry_cell_setting' value 'Monoclinic' changed to 'monoclinic'
according to
/usr/data/users/saulius/crontab/automatic-downloads/rss-feeds/RSC/lib/dictionaries/cif_core.dic
dictionary named 'cif_core.dic' version 2.4.2 from 2011-04-26.

Automatic conversion script
Id: cif_fix_values 4268 2015-11-12 08:31:59Z antanas 
;
_cod_original_sg_symbol_H-M P2(1)/n
_cod_database_code 7224821

loop_
_symmetry_equiv_pos_as_xyz
'x, y, z'
'-x+1/2, y+1/2, -z+1/2'
'-x, -y, -z'
'x-1/2, -y-1/2, z-1/2'

loop_
_atom_site_label
_atom_site_type_symbol
_atom_site_fract_x
_atom_site_fract_y
_atom_site_fract_z
_atom_site_U_iso_or_equiv
_atom_site_adp_type
_atom_site_occupancy
_atom_site_symmetry_multiplicity
_atom_site_calc_flag
_atom_site_refinement_flags
Zn1 Zn 0.88411(7) 0.31603(4) 0.61791(3) 0.03954(18) Uani 1 1 d .
S1 S 0.91609(17) 0.31642(8) 0.35673(6) 0.0426(3) Uani 1 1 d .
Cl2 Cl 0.65566(17) 0.23016(9) 0.64011(7) 0.0522(3) Uani 1 1 d .
Cl1 Cl 1.09756(19) 0.34429(10) 0.71793(7) 0.0560(4) Uani 1 1 d .
N2 N 0.9588(5) 0.2816(3) 0.5075(2) 0.0341(8) Uani 1 1 d .
N1 N 0.7940(5) 0.4378(2) 0.55378(19) 0.0349(8) Uani 1 1 d .
C5 C 0.5848(6) 0.6737(3) 0.5615(3) 0.0466(11) Uani 1 1 d .
H5 H 0.5442 0.7245 0.5283 0.056 Uiso 1 1 calc R
C1 C 0.7206(5) 0.5178(3) 0.5811(2) 0.0341(9) Uani 1 1 d .
C6 C 0.6599(5) 0.5934(3) 0.5293(2) 0.0350(9) Uani 1 1 d .
C12 C 1.1285(6) 0.1283(3) 0.5155(3) 0.0371(10) Uani 1 1 d .
C8 C 0.7535(5) 0.5043(3) 0.4215(2) 0.0341(9) Uani 1 1 d .
H8 H 0.7671 0.4973 0.3676 0.041 Uiso 1 1 calc R
C11 C 1.0362(6) 0.2068(3) 0.4736(3) 0.0350(9) Uani 1 1 d .
C19 C 1.0971(7) 0.1433(4) 0.3445(3) 0.0508(12) Uani 1 1 d .
H19 H 1.0873 0.1485 0.2888 0.061 Uiso 1 1 calc R
C2 C 0.7040(6) 0.5233(3) 0.6633(3) 0.0444(11) Uani 1 1 d .
H2 H 0.7433 0.4736 0.6979 0.053 Uiso 1 1 calc R
C13 C 1.1548(7) 0.1169(4) 0.5990(3) 0.0485(11) Uani 1 1 d .
H13 H 1.1106 0.1625 0.6310 0.058 Uiso 1 1 calc R
C10 C 0.8927(5) 0.3441(3) 0.4534(2) 0.0320(9) Uani 1 1 d .
C20 C 1.0252(6) 0.2127(3) 0.3905(3) 0.0385(10) Uani 1 1 d .
C9 C 0.8087(5) 0.4328(3) 0.4768(2) 0.0330(9) Uani 1 1 d .
C3 C 0.6299(7) 0.6021(4) 0.6915(3) 0.0531(13) Uani 1 1 d .
H3 H 0.6178 0.6060 0.7457 0.064 Uiso 1 1 calc R
C14 C 1.2433(7) 0.0409(4) 0.6342(3) 0.0592(14) Uani 1 1 d .
H14 H 1.2615 0.0355 0.6900 0.071 Uiso 1 1 calc R
C4 C 0.5722(7) 0.6768(4) 0.6404(3) 0.0529(13) Uani 1 1 d .
H4 H 0.5234 0.7304 0.6613 0.063 Uiso 1 1 calc R
C17 C 1.1981(6) 0.0590(3) 0.4680(3) 0.0442(11) Uani 1 1 d .
C18 C 1.1811(7) 0.0685(4) 0.3839(3) 0.0542(13) Uani 1 1 d .
H18 H 1.2292 0.0217 0.3543 0.065 Uiso 1 1 calc R
C7 C 0.6795(6) 0.5846(3) 0.4473(3) 0.0412(10) Uani 1 1 d .
H7 H 0.6421 0.6333 0.4112 0.049 Uiso 1 1 calc R
C16 C 1.2858(7) -0.0206(4) 0.5072(3) 0.0531(13) Uani 1 1 d .
H16 H 1.3296 -0.0680 0.4768 0.064 Uiso 1 1 calc R
C15 C 1.3066(7) -0.0287(4) 0.5878(3) 0.0568(13) Uani 1 1 d .
H15 H 1.3641 -0.0816 0.6124 0.068 Uiso 1 1 calc R

loop_
_atom_site_aniso_label
_atom_site_aniso_U_11
_atom_site_aniso_U_22
_atom_site_aniso_U_33
_atom_site_aniso_U_23
_atom_site_aniso_U_13
_atom_site_aniso_U_12
Zn1 0.0549(3) 0.0382(3) 0.0262(3) 0.0046(2) 0.0080(2) -0.0053(2)
S1 0.0583(7) 0.0429(7) 0.0275(5) -0.0009(4) 0.0093(5) -0.0014(5)
Cl2 0.0568(7) 0.0470(7) 0.0549(7) 0.0112(5) 0.0156(6) -0.0078(6)
Cl1 0.0749(9) 0.0592(8) 0.0306(6) 0.0079(5) -0.0036(5) -0.0175(6)
N2 0.0381(19) 0.0341(19) 0.0310(17) -0.0041(14) 0.0082(14) -0.0074(15)
N1 0.044(2) 0.0319(19) 0.0294(17) 0.0002(14) 0.0076(15) -0.0061(15)
C5 0.043(3) 0.035(3) 0.061(3) -0.005(2) 0.007(2) -0.005(2)
C1 0.036(2) 0.031(2) 0.037(2) -0.0080(17) 0.0092(17) -0.0078(17)
C6 0.034(2) 0.034(2) 0.038(2) -0.0011(17) 0.0065(17) -0.0077(18)
C12 0.040(2) 0.029(2) 0.043(2) 0.0012(17) 0.0074(19) -0.0039(18)
C8 0.043(2) 0.033(2) 0.0274(19) 0.0043(16) 0.0090(17) -0.0047(18)
C11 0.039(2) 0.029(2) 0.038(2) -0.0057(16) 0.0109(18) -0.0083(17)
C19 0.063(3) 0.051(3) 0.041(3) -0.013(2) 0.014(2) -0.006(3)
C2 0.055(3) 0.045(3) 0.035(2) -0.0021(19) 0.008(2) -0.008(2)
C13 0.057(3) 0.045(3) 0.044(3) 0.003(2) 0.011(2) 0.005(2)
C10 0.036(2) 0.036(2) 0.0242(18) 0.0005(16) 0.0051(16) -0.0080(17)
C20 0.046(3) 0.035(2) 0.036(2) 0.0006(18) 0.0104(19) -0.0071(19)
C9 0.035(2) 0.035(2) 0.030(2) -0.0010(16) 0.0059(16) -0.0092(17)
C3 0.064(3) 0.057(3) 0.040(3) -0.016(2) 0.016(2) -0.013(3)
C14 0.071(4) 0.059(3) 0.048(3) 0.014(3) 0.009(3) 0.006(3)
C4 0.056(3) 0.044(3) 0.061(3) -0.021(2) 0.017(2) -0.007(2)
C17 0.048(3) 0.037(3) 0.050(3) -0.004(2) 0.014(2) -0.007(2)
C18 0.068(3) 0.044(3) 0.053(3) -0.014(2) 0.016(2) 0.003(3)
C7 0.043(2) 0.038(2) 0.044(2) 0.0077(19) 0.0072(19) -0.0059(19)
C16 0.052(3) 0.036(3) 0.074(4) -0.005(2) 0.019(3) 0.004(2)
C15 0.056(3) 0.043(3) 0.070(4) 0.013(3) 0.005(3) 0.004(2)

loop_
_atom_type_symbol
_atom_type_description
_atom_type_scat_dispersion_real
_atom_type_scat_dispersion_imag
_atom_type_scat_source
C C 0.0033 0.0016 'International Tables Vol C Tables 4.2.6.8 and 6.1.1.4'
H H 0.0000 0.0000 'International Tables Vol C Tables 4.2.6.8 and 6.1.1.4'
N N 0.0061 0.0033 'International Tables Vol C Tables 4.2.6.8 and 6.1.1.4'
S S 0.1246 0.1234 'International Tables Vol C Tables 4.2.6.8 and 6.1.1.4'
Cl Cl 0.1484 0.1585 'International Tables Vol C Tables 4.2.6.8 and 6.1.1.4'
Zn Zn 0.2839 1.4301 'International Tables Vol C Tables 4.2.6.8 and 6.1.1.4'

loop_
_geom_angle_atom_site_label_1
_geom_angle_atom_site_label_2
_geom_angle_atom_site_label_3
_geom_angle
N2 Zn1 N1 80.91(14)
N2 Zn1 Cl2 110.52(10)
N1 Zn1 Cl2 109.13(10)
N2 Zn1 Cl1 117.14(11)
N1 Zn1 Cl1 113.53(10)
Cl2 Zn1 Cl1 119.20(5)
C10 S1 C20 89.5(2)
C10 N2 C11 111.9(3)
C10 N2 Zn1 109.6(3)
C11 N2 Zn1 137.8(3)
C9 N1 C1 118.1(4)
C9 N1 Zn1 113.3(3)
C1 N1 Zn1 128.6(3)
C4 C5 C6 119.7(5)
C4 C5 H5 120.1
C6 C5 H5 120.1
N1 C1 C2 118.3(4)
N1 C1 C6 121.9(4)
C2 C1 C6 119.8(4)
C1 C6 C7 117.7(4)
C1 C6 C5 118.8(4)
C7 C6 C5 123.4(4)
C13 C12 C17 118.5(4)
C13 C12 C11 124.7(4)
C17 C12 C11 116.8(4)
C7 C8 C9 119.1(4)
C7 C8 H8 120.5
C9 C8 H8 120.5
N2 C11 C20 113.9(4)
N2 C11 C12 126.6(4)
C20 C11 C12 119.5(4)
C18 C19 C20 117.7(4)
C18 C19 H19 121.1
C20 C19 H19 121.1
C3 C2 C1 119.1(4)
C3 C2 H2 120.4
C1 C2 H2 120.4
C14 C13 C12 121.3(5)
C14 C13 H13 119.3
C12 C13 H13 119.3
N2 C10 C9 121.2(4)
N2 C10 S1 115.1(3)
C9 C10 S1 123.7(3)
C11 C20 C19 122.7(4)
C11 C20 S1 109.6(3)
C19 C20 S1 127.7(4)
N1 C9 C8 123.9(4)
N1 C9 C10 114.1(4)
C8 C9 C10 122.1(4)
C2 C3 C4 120.8(4)
C2 C3 H3 119.6
C4 C3 H3 119.6
C13 C14 C15 120.3(5)
C13 C14 H14 119.9
C15 C14 H14 119.9
C5 C4 C3 121.6(5)
C5 C4 H4 119.2
C3 C4 H4 119.2
C18 C17 C12 121.0(4)
C18 C17 C16 120.7(4)
C12 C17 C16 118.3(4)
C19 C18 C17 122.3(5)
C19 C18 H18 118.9
C17 C18 H18 118.9
C8 C7 C6 119.3(4)
C8 C7 H7 120.3
C6 C7 H7 120.3
C15 C16 C17 120.9(5)
C15 C16 H16 119.5
C17 C16 H16 119.5
C16 C15 C14 120.6(5)
C16 C15 H15 119.7
C14 C15 H15 119.7

loop_
_geom_bond_atom_site_label_1
_geom_bond_atom_site_label_2
_geom_bond_distance
Zn1 N2 2.073(3)
Zn1 N1 2.083(3)
Zn1 Cl2 2.1943(13)
Zn1 Cl1 2.2001(13)
S1 C10 1.703(4)
S1 C20 1.732(5)
N2 C10 1.311(5)
N2 C11 1.368(5)
N1 C9 1.314(5)
N1 C1 1.364(5)
C5 C4 1.342(7)
C5 C6 1.409(6)
C5 H5 0.9300
C1 C2 1.406(6)
C1 C6 1.408(6)
C6 C7 1.411(6)
C12 C13 1.396(6)
C12 C17 1.410(6)
C12 C11 1.436(6)
C8 C7 1.360(6)
C8 C9 1.392(6)
C8 H8 0.9300
C11 C20 1.388(6)
C19 C18 1.353(7)
C19 C20 1.404(6)
C19 H19 0.9300
C2 C3 1.359(7)
C2 H2 0.9300
C13 C14 1.353(7)
C13 H13 0.9300
C10 C9 1.479(6)
C3 C4 1.386(7)
C3 H3 0.9300
C14 C15 1.380(8)
C14 H14 0.9300
C4 H4 0.9300
C17 C18 1.406(6)
C17 C16 1.415(7)
C18 H18 0.9300
C7 H7 0.9300
C16 C15 1.343(7)
C16 H16 0.9300
C15 H15 0.9300

loop_
_geom_torsion_atom_site_label_1
_geom_torsion_atom_site_label_2
_geom_torsion_atom_site_label_3
_geom_torsion_atom_site_label_4
_geom_torsion
N1 Zn1 N2 C10 -8.5(3)
Cl2 Zn1 N2 C10 98.7(3)
Cl1 Zn1 N2 C10 -120.3(3)
N1 Zn1 N2 C11 -177.6(4)
Cl2 Zn1 N2 C11 -70.4(4)
Cl1 Zn1 N2 C11 70.6(4)
N2 Zn1 N1 C9 6.1(3)
Cl2 Zn1 N1 C9 -102.6(3)
Cl1 Zn1 N1 C9 121.8(3)
N2 Zn1 N1 C1 -175.7(4)
Cl2 Zn1 N1 C1 75.7(3)
Cl1 Zn1 N1 C1 -59.9(4)
C9 N1 C1 C2 179.8(4)
Zn1 N1 C1 C2 1.5(5)
C9 N1 C1 C6 0.5(6)
Zn1 N1 C1 C6 -177.7(3)
N1 C1 C6 C7 -0.8(6)
C2 C1 C6 C7 180.0(4)
N1 C1 C6 C5 179.8(4)
C2 C1 C6 C5 0.6(6)
C4 C5 C6 C1 -0.1(7)
C4 C5 C6 C7 -179.5(4)
C10 N2 C11 C20 -1.1(5)
Zn1 N2 C11 C20 167.9(3)
C10 N2 C11 C12 176.8(4)
Zn1 N2 C11 C12 -14.3(7)
C13 C12 C11 N2 -0.6(7)
C17 C12 C11 N2 -180.0(4)
C13 C12 C11 C20 177.1(4)
C17 C12 C11 C20 -2.2(6)
N1 C1 C2 C3 -179.5(4)
C6 C1 C2 C3 -0.3(6)
C17 C12 C13 C14 -0.7(7)
C11 C12 C13 C14 -180.0(5)
C11 N2 C10 C9 -177.6(3)
Zn1 N2 C10 C9 10.2(5)
C11 N2 C10 S1 1.0(5)
Zn1 N2 C10 S1 -171.17(19)
C20 S1 C10 N2 -0.5(3)
C20 S1 C10 C9 178.1(4)
N2 C11 C20 C19 179.7(4)
C12 C11 C20 C19 1.7(7)
N2 C11 C20 S1 0.7(5)
C12 C11 C20 S1 -177.4(3)
C18 C19 C20 C11 -0.5(7)
C18 C19 C20 S1 178.4(4)
C10 S1 C20 C11 -0.1(3)
C10 S1 C20 C19 -179.1(4)
C1 N1 C9 C8 -0.1(6)
Zn1 N1 C9 C8 178.4(3)
C1 N1 C9 C10 179.0(3)
Zn1 N1 C9 C10 -2.6(4)
C7 C8 C9 N1 -0.1(6)
C7 C8 C9 C10 -179.1(4)
N2 C10 C9 N1 -5.5(6)
S1 C10 C9 N1 176.0(3)
N2 C10 C9 C8 173.5(4)
S1 C10 C9 C8 -4.9(6)
C1 C2 C3 C4 -0.4(7)
C12 C13 C14 C15 -1.4(8)
C6 C5 C4 C3 -0.6(7)
C2 C3 C4 C5 0.9(8)
C13 C12 C17 C18 -177.7(4)
C11 C12 C17 C18 1.6(7)
C13 C12 C17 C16 2.2(7)
C11 C12 C17 C16 -178.4(4)
C20 C19 C18 C17 -0.2(8)
C12 C17 C18 C19 -0.5(8)
C16 C17 C18 C19 179.6(5)
C9 C8 C7 C6 -0.2(6)
C1 C6 C7 C8 0.6(6)
C5 C6 C7 C8 -180.0(4)
C18 C17 C16 C15 178.2(5)
C12 C17 C16 C15 -1.8(7)
C17 C16 C15 C14 -0.3(8)
C13 C14 C15 C16 1.9(8)
